data_7058236
loop_
_publ_author_name
'Alfuth, Jan'
'Chojnacki, Jaros\/law'
'Po\/lo\'nski, Tadeusz'
'Olszewska, Teresa'

_publ_section_title
;
 Induction of chirality in 4,4&#x2032;-azopyridine by halogen-bonding
 interaction with optically active ditopic donors
;
_journal_issue 14
_journal_name_full 'New Journal of Chemistry'
_journal_page_first 5512
_journal_paper_doi 10.1039/C8NJ05750H
_journal_volume 43
_journal_year 2019
_chemical_absolute_configuration ad
_chemical_formula_moiety 'C20 H14 F8 I2 O2, C10 H8 N4'
_chemical_formula_sum 'C30 H22 F8 I2 N4 O2'
_chemical_formula_weight 876.31
_space_group_crystal_system orthorhombic
_space_group_IT_number 19
_space_group_name_Hall 'P 2ac 2ab'
_space_group_name_H-M_alt 'P 21 21 21'
_symmetry_space_group_name_Hall 'P 2ac 2ab'
_symmetry_space_group_name_H-M 'P 21 21 21'
_atom_sites_solution_hydrogens geom
_atom_sites_solution_primary dual
_audit_creation_date 2018-08-23
_audit_creation_method
;
Olex2 1.2
(compiled 2018.05.29 svn.r3508 for OlexSys, GUI svn.r5506)
;
_audit_update_record
;
2018-09-17 deposited with the CCDC.    2019-03-12 downloaded from the CCDC.
;
_cell_angle_alpha 90
_cell_angle_beta 90
_cell_angle_gamma 90
_cell_formula_units_Z 4
_cell_length_a 5.2031(2)
_cell_length_b 17.8566(4)
_cell_length_c 32.8945(8)
_cell_measurement_reflns_used 34384
_cell_measurement_temperature 120(2)
_cell_measurement_theta_max 29.67
_cell_measurement_theta_min 2.28
_cell_volume 3056.22(15)
_computing_cell_refinement
;
X-Area Recipe 1.33.0.0 (STOE, 2015)
;
_computing_data_collection
;
X-Area WinXpose 2.0.22.0 (STOE, 2016)
;
_computing_data_reduction 'STOE X-Area'
_computing_molecular_graphics 'Olex2 (Dolomanov et al., 2009)'
_computing_publication_material 'Olex2 (Dolomanov et al., 2009)'
_computing_structure_refinement 'ShelXL (Sheldrick, 2015)'
_computing_structure_solution 'ShelXT (Sheldrick, 2015)'
_diffrn_ambient_temperature 119.99
_diffrn_detector 'image plate (34 cm diameter)'
_diffrn_detector_area_resol_mean 6.67
_diffrn_detector_type 'STOE Imaging Plate'
_diffrn_measured_fraction_theta_full 0.998
_diffrn_measured_fraction_theta_max 0.993
_diffrn_measurement_device '2-circle diffractometer'
_diffrn_measurement_device_type 'STOE IPDS 2T'
_diffrn_measurement_method 'rotation method, \w scans'
_diffrn_radiation_type MoK\a
_diffrn_radiation_wavelength 0.71073
_diffrn_reflns_av_R_equivalents 0.0474
_diffrn_reflns_av_unetI/netI 0.0323
_diffrn_reflns_Laue_measured_fraction_full 0.998
_diffrn_reflns_Laue_measured_fraction_max 0.993
_diffrn_reflns_limit_h_max 7
_diffrn_reflns_limit_h_min -7
_diffrn_reflns_limit_k_max 24
_diffrn_reflns_limit_k_min -23
_diffrn_reflns_limit_l_max 45
_diffrn_reflns_limit_l_min -45
_diffrn_reflns_number 38579
_diffrn_reflns_point_group_measured_fraction_full 0.999
_diffrn_reflns_point_group_measured_fraction_max 0.991
_diffrn_reflns_theta_full 25.242
_diffrn_reflns_theta_max 29.254
_diffrn_reflns_theta_min 2.180
_diffrn_source 'GeniX Mo, 0.05 x 0.05 mm2 microfocus'
_exptl_absorpt_coefficient_mu 2.143
_exptl_absorpt_correction_T_max 0.9017
_exptl_absorpt_correction_T_min 0.5781
_exptl_absorpt_correction_type integration
_exptl_absorpt_process_details
;
STOE X-Red32, absorption correction by Gaussian integration, analogous to
P. Coppens, "The Evaluation of Absorption and Extinction in Single-Crystal
Structure Analysis", published in
F. R. Ahmed (Editor), "Crystallographic Computing",
Munksgaard, Copenhagen (1970), 255 - 270
;
_exptl_crystal_colour red
_exptl_crystal_density_diffrn 1.905
_exptl_crystal_description needle
_exptl_crystal_F_000 1696
_exptl_crystal_size_max 0.38
_exptl_crystal_size_mid 0.07
_exptl_crystal_size_min 0.05
_refine_diff_density_max 1.316
_refine_diff_density_min -0.623
_refine_diff_density_rms 0.110
_refine_ls_abs_structure_details
;
 Flack x determined using 2672 quotients [(I+)-(I-)]/[(I+)+(I-)]
 (Parsons, Flack and Wagner, Acta Cryst. B69 (2013) 249-259).
;
_refine_ls_abs_structure_Flack -0.018(15)
_refine_ls_extinction_method none
_refine_ls_goodness_of_fit_ref 1.080
_refine_ls_hydrogen_treatment constr
_refine_ls_matrix_type full
_refine_ls_number_parameters 415
_refine_ls_number_reflns 8255
_refine_ls_number_restraints 0
_refine_ls_restrained_S_all 1.080
_refine_ls_R_factor_all 0.0458
_refine_ls_R_factor_gt 0.0357
_refine_ls_shift/su_max 0.001
_refine_ls_shift/su_mean 0.000
_refine_ls_structure_factor_coef Fsqd
_refine_ls_weighting_details 'w=1/[\s^2^(Fo^2^)+(0.0523P)^2^+1.1536P] where P=(Fo^2^+2Fc^2^)/3'
_refine_ls_weighting_scheme calc
_refine_ls_wR_factor_gt 0.0874
_refine_ls_wR_factor_ref 0.0907
_reflns_Friedel_coverage 0.740
_reflns_Friedel_fraction_full 1.000
_reflns_Friedel_fraction_max 0.990
_reflns_number_gt 6979
_reflns_number_total 8255
_reflns_threshold_expression 'I > 2\s(I)'
_cod_data_source_file c8nj05750h2.cif
_cod_data_source_block apy_2
_cod_depositor_comments 'Adding full bibliography for 7058234--7058236.cif.'
_cod_database_code 7058236
_shelx_shelxl_version_number 2018/3
_shelx_space_group_comment
;
The symmetry employed for this shelxl refinement is uniquely defined
by the following loop, which should always be used as a source of
symmetry information in preference to the above space-group names.
They are only intended as comments.
;
_olex2_refinement_description
;
1. Fixed Uiso
 At 1.2 times of:
  All C(H) groups, All C(H,H) groups
2.a Ternary CH refined with riding coordinates:
 C8(H8), C13(H13)
2.b Secondary CH2 refined with riding coordinates:
 C7(H7A,H7B), C9(H9A,H9B), C10(H10A,H10B), C11(H11A,H11B), C12(H12A,H12B),
 C14(H14A,H14B)
2.c Aromatic/amide H refined with riding coordinates:
 C21(H21), C22(H22), C24(H24), C25(H25), C26(H26), C27(H27), C29(H29), C30(H30)
;

loop_
_space_group_symop_operation_xyz
'x, y, z'
'-x+1/2, -y, z+1/2'
'-x, y+1/2, -z+1/2'
'x+1/2, -y+1/2, -z'

loop_
_atom_site_label
_atom_site_type_symbol
_atom_site_fract_x
_atom_site_fract_y
_atom_site_fract_z
_atom_site_U_iso_or_equiv
_atom_site_adp_type
_atom_site_occupancy
_atom_site_site_symmetry_order
_atom_site_calc_flag
_atom_site_refinement_flags_posn
I1 I 0.74442(7) 0.35257(2) 0.59112(2) 0.02985(9) Uani 1 1 d .
I2 I 0.44621(7) 0.35961(2) 0.90528(2) 0.03136(10) Uani 1 1 d .
F1 F 1.1225(6) 0.41981(19) 0.65979(10) 0.0313(7) Uani 1 1 d .
F2 F 1.1110(6) 0.54715(19) 0.70231(11) 0.0348(8) Uani 1 1 d .
F3 F 0.3876(7) 0.62687(18) 0.62724(10) 0.0336(8) Uani 1 1 d .
F4 F 0.3875(6) 0.49796(19) 0.58678(10) 0.0355(8) Uani 1 1 d .
F5 F 0.0874(6) 0.50364(18) 0.90871(11) 0.0354(7) Uani 1 1 d .
F6 F 0.0922(6) 0.63458(19) 0.87007(10) 0.0341(7) Uani 1 1 d .
F7 F 0.8238(7) 0.55785(19) 0.79634(11) 0.0352(8) Uani 1 1 d .
F8 F 0.8247(7) 0.42726(19) 0.83636(10) 0.0333(8) Uani 1 1 d .
O1 O 0.7635(8) 0.6566(2) 0.68679(12) 0.0316(8) Uani 1 1 d .
O2 O 0.4839(7) 0.6671(2) 0.81345(12) 0.0292(9) Uani 1 1 d .
C1 C 0.7531(11) 0.4549(3) 0.62222(15) 0.0246(10) Uani 1 1 d .
C2 C 0.9368(11) 0.4706(3) 0.65149(16) 0.0260(11) Uani 1 1 d .
C3 C 0.9331(11) 0.5359(3) 0.67323(16) 0.0258(11) Uani 1 1 d .
C4 C 0.7493(12) 0.5907(3) 0.66653(16) 0.0266(11) Uani 1 1 d .
C5 C 0.5661(11) 0.5759(3) 0.63631(16) 0.0253(11) Uani 1 1 d .
C6 C 0.5700(11) 0.5088(3) 0.61533(15) 0.0254(11) Uani 1 1 d .
C7 C 0.5395(11) 0.6720(3) 0.71164(17) 0.0288(11) Uani 1 1 d .
H7A H 0.501264 0.628360 0.729164 0.035 Uiso 1 1 calc R
H7B H 0.388489 0.681364 0.694035 0.035 Uiso 1 1 calc R
C8 C 0.5924(10) 0.7406(3) 0.73787(16) 0.0231(10) Uani 1 1 d .
H8 H 0.739815 0.729203 0.756376 0.028 Uiso 1 1 calc R
C9 C 0.6622(11) 0.8083(3) 0.71187(17) 0.0264(11) Uani 1 1 d .
H9A H 0.819614 0.796908 0.696119 0.032 Uiso 1 1 calc R
H9B H 0.521641 0.818004 0.692290 0.032 Uiso 1 1 calc R
C10 C 0.7075(11) 0.8782(3) 0.73724(18) 0.0267(11) Uani 1 1 d .
H10A H 0.743446 0.921139 0.719081 0.032 Uiso 1 1 calc R
H10B H 0.859125 0.870599 0.754949 0.032 Uiso 1 1 calc R
C11 C 0.4722(11) 0.8955(3) 0.76343(18) 0.0279(11) Uani 1 1 d .
H11A H 0.509611 0.938917 0.781206 0.034 Uiso 1 1 calc R
H11B H 0.325561 0.908937 0.745689 0.034 Uiso 1 1 calc R
C12 C 0.4013(11) 0.8287(3) 0.78926(16) 0.0249(11) Uani 1 1 d .
H12A H 0.243827 0.840364 0.804907 0.030 Uiso 1 1 calc R
H12B H 0.541329 0.818836 0.808922 0.030 Uiso 1 1 calc R
C13 C 0.3550(10) 0.7583(3) 0.76383(16) 0.0218(10) Uani 1 1 d .
H13 H 0.211779 0.770034 0.744598 0.026 Uiso 1 1 calc R
C14 C 0.2663(11) 0.6931(3) 0.78982(16) 0.0257(10) Uani 1 1 d .
H14A H 0.125939 0.709307 0.808131 0.031 Uiso 1 1 calc R
H14B H 0.200941 0.652201 0.772324 0.031 Uiso 1 1 calc R
C15 C 0.4590(12) 0.5999(3) 0.83187(16) 0.0259(11) Uani 1 1 d .
C16 C 0.2737(12) 0.5831(3) 0.86067(16) 0.0272(11) Uani 1 1 d .
C17 C 0.2719(11) 0.5151(3) 0.88088(16) 0.0275(11) Uani 1 1 d .
C18 C 0.4552(12) 0.4612(3) 0.87389(16) 0.0277(11) Uani 1 1 d .
C19 C 0.6410(11) 0.4774(3) 0.84480(17) 0.0268(11) Uani 1 1 d .
C20 C 0.6423(11) 0.5448(3) 0.82453(16) 0.0262(11) Uani 1 1 d .
N1 N 0.4995(12) 0.0074(3) 0.49588(18) 0.0462(14) Uani 1 1 d .
N2 N 0.2918(13) -0.0169(4) 0.50279(18) 0.0480(15) Uani 1 1 d .
N3 N 0.6654(11) 0.2147(3) 0.55168(16) 0.0338(11) Uani 1 1 d .
N4 N 0.1284(11) -0.2221(3) 0.44536(16) 0.0352(12) Uani 1 1 d .
C21 C 0.8066(13) 0.1846(4) 0.5225(2) 0.0373(14) Uani 1 1 d .
H21 H 0.955282 0.210650 0.513489 0.045 Uiso 1 1 calc R
C22 C 0.7471(16) 0.1172(4) 0.50470(19) 0.0408(14) Uani 1 1 d .
H22 H 0.852106 0.097588 0.483614 0.049 Uiso 1 1 calc R
C23 C 0.5378(16) 0.0791(3) 0.5174(2) 0.0389(15) Uani 1 1 d .
C24 C 0.3874(14) 0.1088(4) 0.5481(2) 0.0451(17) Uani 1 1 d .
H24 H 0.238857 0.083215 0.557518 0.054 Uiso 1 1 calc R
C25 C 0.4595(13) 0.1772(4) 0.56484(19) 0.0353(13) Uani 1 1 d .
H25 H 0.359406 0.197876 0.586224 0.042 Uiso 1 1 calc R
C26 C -0.0102(13) -0.1931(4) 0.4749(2) 0.0401(15) Uani 1 1 d .
H26 H -0.157038 -0.220120 0.483840 0.048 Uiso 1 1 calc R
C27 C 0.0449(16) -0.1264(4) 0.4935(2) 0.0427(15) Uani 1 1 d .
H27 H -0.061775 -0.107491 0.514585 0.051 Uiso 1 1 calc R
C28 C 0.2568(16) -0.0879(3) 0.48098(19) 0.0388(15) Uani 1 1 d .
C29 C 0.4051(13) -0.1168(4) 0.4504(2) 0.0385(15) Uani 1 1 d .
H29 H 0.553975 -0.090929 0.441289 0.046 Uiso 1 1 calc R
C30 C 0.3347(14) -0.1839(4) 0.43312(19) 0.0378(14) Uani 1 1 d .
H30 H 0.436652 -0.203728 0.411718 0.045 Uiso 1 1 calc R

loop_
_atom_site_aniso_label
_atom_site_aniso_U_11
_atom_site_aniso_U_22
_atom_site_aniso_U_33
_atom_site_aniso_U_23
_atom_site_aniso_U_13
_atom_site_aniso_U_12
I1 0.03950(19) 0.02616(16) 0.02388(16) -0.00365(14) -0.00200(15) 0.00002(15)
I2 0.0430(2) 0.02658(16) 0.02449(16) 0.00207(15) 0.00430(15) -0.00440(15)
F1 0.0279(17) 0.0310(16) 0.0349(18) -0.0017(14) -0.0043(14) 0.0018(14)
F2 0.0257(17) 0.0368(18) 0.042(2) -0.0085(15) -0.0086(15) -0.0038(15)
F3 0.0381(19) 0.0317(17) 0.0310(17) -0.0012(13) -0.0017(14) 0.0097(15)
F4 0.0390(19) 0.0395(18) 0.0280(18) -0.0039(14) -0.0098(15) 0.0038(15)
F5 0.0349(17) 0.0390(17) 0.0322(17) 0.0014(15) 0.0120(16) -0.0054(14)
F6 0.0349(18) 0.0345(18) 0.0328(17) 0.0011(14) 0.0066(14) 0.0035(16)
F7 0.0289(18) 0.0393(19) 0.0375(19) 0.0068(15) 0.0099(15) -0.0061(15)
F8 0.0305(18) 0.0345(18) 0.0348(19) 0.0007(14) 0.0046(14) 0.0012(15)
O1 0.0279(19) 0.0279(19) 0.039(2) -0.0096(16) 0.0072(18) -0.0046(18)
O2 0.025(2) 0.0298(19) 0.033(2) 0.0066(16) -0.0066(16) -0.0073(16)
C1 0.027(3) 0.022(2) 0.024(2) 0.0008(18) 0.002(2) -0.001(2)
C2 0.027(3) 0.023(2) 0.028(3) 0.000(2) 0.005(2) 0.001(2)
C3 0.024(3) 0.029(3) 0.025(3) -0.001(2) 0.000(2) -0.006(2)
C4 0.028(3) 0.025(2) 0.027(3) -0.0039(19) 0.005(2) -0.002(3)
C5 0.029(3) 0.024(2) 0.024(2) 0.0030(19) 0.002(2) 0.002(2)
C6 0.026(3) 0.032(3) 0.018(2) 0.0005(19) -0.001(2) -0.003(2)
C7 0.024(3) 0.029(3) 0.033(3) -0.004(2) 0.004(2) -0.007(2)
C8 0.022(3) 0.025(2) 0.023(2) -0.0013(19) 0.000(2) 0.000(2)
C9 0.024(3) 0.029(3) 0.026(3) 0.000(2) 0.004(2) -0.001(2)
C10 0.025(3) 0.020(2) 0.035(3) 0.002(2) -0.001(2) -0.001(2)
C11 0.021(3) 0.026(3) 0.037(3) -0.003(2) -0.001(2) 0.001(2)
C12 0.023(3) 0.026(2) 0.025(3) -0.004(2) 0.001(2) 0.000(2)
C13 0.019(2) 0.024(2) 0.022(2) 0.001(2) -0.0007(19) -0.001(2)
C14 0.017(2) 0.034(3) 0.026(3) 0.004(2) -0.004(2) -0.003(2)
C15 0.027(3) 0.025(2) 0.026(3) 0.002(2) -0.006(2) -0.006(2)
C16 0.027(3) 0.029(3) 0.025(3) -0.002(2) -0.003(2) 0.002(2)
C17 0.027(3) 0.031(3) 0.024(2) -0.001(2) 0.002(2) -0.003(2)
C18 0.033(3) 0.026(2) 0.024(3) 0.001(2) 0.001(2) -0.009(2)
C19 0.027(3) 0.027(3) 0.027(3) -0.002(2) -0.001(2) -0.003(2)
C20 0.024(3) 0.035(3) 0.019(2) 0.003(2) 0.002(2) -0.009(2)
N1 0.038(3) 0.053(4) 0.048(4) 0.008(3) 0.004(3) 0.005(3)
N2 0.045(4) 0.056(4) 0.043(3) 0.005(3) 0.005(3) 0.009(3)
N3 0.040(3) 0.027(2) 0.035(3) -0.001(2) -0.007(2) 0.001(2)
N4 0.043(3) 0.027(2) 0.035(3) -0.002(2) -0.010(2) -0.005(2)
C21 0.031(3) 0.039(3) 0.041(4) 0.002(3) 0.001(3) -0.001(3)
C22 0.048(4) 0.041(3) 0.034(3) -0.002(3) 0.001(3) 0.006(3)
C23 0.049(4) 0.029(3) 0.039(3) 0.002(2) -0.017(3) -0.003(3)
C24 0.039(4) 0.042(4) 0.055(4) 0.014(3) -0.012(3) -0.008(3)
C25 0.035(3) 0.041(3) 0.030(3) 0.001(2) 0.001(3) 0.005(3)
C26 0.034(4) 0.043(3) 0.043(4) 0.007(3) -0.005(3) 0.001(3)
C27 0.049(4) 0.044(4) 0.035(3) -0.001(3) 0.002(3) 0.011(3)
C28 0.049(4) 0.032(3) 0.035(3) 0.001(2) -0.017(3) 0.009(3)
C29 0.035(3) 0.037(3) 0.044(4) 0.008(3) -0.005(3) -0.009(3)
C30 0.046(4) 0.037(3) 0.029(3) -0.002(3) 0.001(3) 0.005(3)

loop_
_atom_type_symbol
_atom_type_description
_atom_type_scat_dispersion_real
_atom_type_scat_dispersion_imag
_atom_type_scat_source
C C 0.0033 0.0016 'International Tables Vol C Tables 4.2.6.8 and 6.1.1.4'
H H 0.0000 0.0000 'International Tables Vol C Tables 4.2.6.8 and 6.1.1.4'
F F 0.0171 0.0103 'International Tables Vol C Tables 4.2.6.8 and 6.1.1.4'
I I -0.4742 1.8119 'International Tables Vol C Tables 4.2.6.8 and 6.1.1.4'
N N 0.0061 0.0033 'International Tables Vol C Tables 4.2.6.8 and 6.1.1.4'
O O 0.0106 0.0060 'International Tables Vol C Tables 4.2.6.8 and 6.1.1.4'

loop_
_exptl_crystal_face_index_h
_exptl_crystal_face_index_k
_exptl_crystal_face_index_l
_exptl_crystal_face_perp_dist
0 1 3 0.0280
0 1 -1 0.0490
0 -1 1 0.0340
0 -1 -3 0.0280
-4 -1 1 0.2110
4 1 -1 0.2540

loop_
_geom_angle_atom_site_label_1
_geom_angle_atom_site_label_2
_geom_angle_atom_site_label_3
_geom_angle
C4 O1 C7 113.5(4)
C15 O2 C14 116.8(4)
C2 C1 I1 122.0(4)
C6 C1 I1 121.1(4)
C6 C1 C2 116.9(5)
F1 C2 C1 119.9(5)
F1 C2 C3 118.4(5)
C3 C2 C1 121.7(5)
F2 C3 C2 119.3(5)
F2 C3 C4 118.8(5)
C2 C3 C4 121.9(5)
O1 C4 C3 119.9(5)
O1 C4 C5 123.4(5)
C3 C4 C5 116.6(5)
F3 C5 C4 120.1(5)
F3 C5 C6 119.3(5)
C6 C5 C4 120.5(5)
F4 C6 C1 120.2(5)
F4 C6 C5 117.5(5)
C1 C6 C5 122.3(5)
O1 C7 C8 109.1(4)
C7 C8 C9 111.3(4)
C7 C8 C13 109.6(4)
C9 C8 C13 109.9(4)
C10 C9 C8 112.3(4)
C9 C10 C11 110.6(5)
C12 C11 C10 110.6(4)
C11 C12 C13 112.4(4)
C12 C13 C8 110.3(4)
C14 C13 C8 113.6(4)
C14 C13 C12 111.8(4)
O2 C14 C13 108.1(4)
O2 C15 C16 124.5(5)
O2 C15 C20 119.0(5)
C16 C15 C20 116.2(5)
F6 C16 C15 119.6(5)
F6 C16 C17 118.8(5)
C17 C16 C15 121.6(5)
F5 C17 C16 117.8(5)
F5 C17 C18 120.3(5)
C18 C17 C16 121.9(5)
C17 C18 I2 120.7(4)
C17 C18 C19 116.9(5)
C19 C18 I2 122.4(4)
F8 C19 C18 120.0(5)
F8 C19 C20 118.7(5)
C20 C19 C18 121.3(5)
F7 C20 C15 118.6(5)
F7 C20 C19 119.3(5)
C19 C20 C15 122.1(5)
N2 N1 C23 110.4(7)
N1 N2 C28 109.6(7)
C21 N3 C25 118.5(6)
C26 N4 C30 117.6(6)
N3 C21 C22 122.7(7)
C23 C22 C21 119.4(7)
C22 C23 N1 113.3(7)
C22 C23 C24 119.3(6)
C24 C23 N1 127.3(7)
C23 C24 C25 118.2(7)
N3 C25 C24 121.9(6)
N4 C26 C27 123.8(7)
C28 C27 C26 118.2(7)
C27 C28 N2 112.8(6)
C27 C28 C29 119.2(6)
C29 C28 N2 127.9(7)
C28 C29 C30 118.8(6)
N4 C30 C29 122.3(6)

loop_
_geom_bond_atom_site_label_1
_geom_bond_atom_site_label_2
_geom_bond_distance
I1 C1 2.094(5)
I2 C18 2.088(5)
F1 C2 1.352(6)
F2 C3 1.346(6)
F3 C5 1.335(6)
F4 C6 1.349(6)
F5 C17 1.342(6)
F6 C16 1.354(6)
F7 C20 1.344(6)
F8 C19 1.339(7)
O1 C4 1.354(6)
O1 C7 1.450(7)
O2 C14 1.450(6)
O2 C15 1.350(6)
C1 C2 1.385(8)
C1 C6 1.373(8)
C2 C3 1.368(7)
C3 C4 1.387(8)
C4 C5 1.403(8)
C5 C6 1.382(7)
C7 C8 1.523(7)
C8 C9 1.525(7)
C8 C13 1.535(7)
C9 C10 1.520(7)
C10 C11 1.529(8)
C11 C12 1.511(8)
C12 C13 1.529(7)
C13 C14 1.516(7)
C15 C16 1.385(8)
C15 C20 1.392(8)
C16 C17 1.384(8)
C17 C18 1.374(8)
C18 C19 1.390(8)
C19 C20 1.375(8)
N1 N2 1.187(8)
N1 C23 1.477(9)
N2 C28 1.468(9)
N3 C21 1.323(8)
N3 C25 1.335(9)
N4 C26 1.316(9)
N4 C30 1.334(9)
C21 C22 1.373(9)
C22 C23 1.351(11)
C23 C24 1.383(10)
C24 C25 1.391(9)
C26 C27 1.370(10)
C27 C28 1.364(12)
C28 C29 1.368(10)
C29 C30 1.377(9)

loop_
_geom_torsion_atom_site_label_1
_geom_torsion_atom_site_label_2
_geom_torsion_atom_site_label_3
_geom_torsion_atom_site_label_4
_geom_torsion
I1 C1 C2 F1 2.0(7)
I1 C1 C2 C3 -176.4(4)
I1 C1 C6 F4 -3.2(7)
I1 C1 C6 C5 177.9(4)
I2 C18 C19 F8 -0.8(7)
I2 C18 C19 C20 179.9(4)
F1 C2 C3 F2 -0.8(8)
F1 C2 C3 C4 179.9(5)
F2 C3 C4 O1 5.3(8)
F2 C3 C4 C5 -179.1(5)
F3 C5 C6 F4 -1.0(8)
F3 C5 C6 C1 177.9(5)
F5 C17 C18 I2 1.4(7)
F5 C17 C18 C19 -179.6(5)
F6 C16 C17 F5 0.6(8)
F6 C16 C17 C18 -177.8(5)
F8 C19 C20 F7 1.3(8)
F8 C19 C20 C15 -179.5(5)
O1 C4 C5 F3 -2.6(9)
O1 C4 C5 C6 176.7(5)
O1 C7 C8 C9 57.3(6)
O1 C7 C8 C13 179.1(4)
O2 C15 C16 F6 4.1(9)
O2 C15 C16 C17 -174.5(5)
O2 C15 C20 F7 -6.3(8)
O2 C15 C20 C19 174.5(5)
C1 C2 C3 F2 177.7(5)
C1 C2 C3 C4 -1.6(9)
C2 C1 C6 F4 178.9(5)
C2 C1 C6 C5 0.0(8)
C2 C3 C4 O1 -175.4(5)
C2 C3 C4 C5 0.1(8)
C3 C4 C5 F3 -178.0(5)
C3 C4 C5 C6 1.3(8)
C4 O1 C7 C8 171.3(5)
C4 C5 C6 F4 179.7(5)
C4 C5 C6 C1 -1.4(9)
C6 C1 C2 F1 179.9(5)
C6 C1 C2 C3 1.5(8)
C7 O1 C4 C3 -120.2(6)
C7 O1 C4 C5 64.5(7)
C7 C8 C9 C10 178.1(5)
C7 C8 C13 C12 -178.0(4)
C7 C8 C13 C14 55.6(6)
C8 C9 C10 C11 -56.3(6)
C8 C13 C14 O2 53.3(6)
C9 C8 C13 C12 -55.4(6)
C9 C8 C13 C14 178.2(4)
C9 C10 C11 C12 55.0(7)
C10 C11 C12 C13 -56.1(6)
C11 C12 C13 C8 56.5(6)
C11 C12 C13 C14 -176.1(5)
C12 C13 C14 O2 -72.3(6)
C13 C8 C9 C10 56.5(6)
C14 O2 C15 C16 -60.5(7)
C14 O2 C15 C20 125.2(6)
C15 O2 C14 C13 -166.3(4)
C15 C16 C17 F5 179.2(5)
C15 C16 C17 C18 0.9(9)
C16 C15 C20 F7 178.9(5)
C16 C15 C20 C19 -0.3(8)
C16 C17 C18 I2 179.7(4)
C16 C17 C18 C19 -1.3(8)
C17 C18 C19 F8 -179.7(5)
C17 C18 C19 C20 0.9(8)
C18 C19 C20 F7 -179.3(5)
C18 C19 C20 C15 -0.1(9)
C20 C15 C16 F6 178.6(5)
C20 C15 C16 C17 0.0(8)
N1 N2 C28 C27 167.9(6)
N1 N2 C28 C29 -13.5(10)
N1 C23 C24 C25 179.1(6)
N2 N1 C23 C22 -167.4(7)
N2 N1 C23 C24 13.1(10)
N2 C28 C29 C30 -178.3(6)
N3 C21 C22 C23 -0.6(10)
N4 C26 C27 C28 -0.6(10)
C21 N3 C25 C24 -1.5(9)
C21 C22 C23 N1 -179.4(6)
C21 C22 C23 C24 0.1(10)
C22 C23 C24 C25 -0.3(10)
C23 N1 N2 C28 179.7(5)
C23 C24 C25 N3 1.0(9)
C25 N3 C21 C22 1.3(10)
C26 N4 C30 C29 0.4(9)
C26 C27 C28 N2 179.0(6)
C26 C27 C28 C29 0.3(10)
C27 C28 C29 C30 0.2(10)
C28 C29 C30 N4 -0.6(10)
C30 N4 C26 C27 0.2(10)
